data_1571336
loop_
_publ_author_name
'Sugamata, Koh'
'Asakawa, Teppei'
'Minoura, Mao'

_publ_section_title
;
 A tin analogue of propadiene with cumulated C[double bond, length as
 m-dash]Sn double bonds.
;
_journal_issue 19
_journal_name_full 'Chemical science'
_journal_page_first 7072
_journal_page_last 7078
_journal_paper_doi 10.1039/d4sc00093e
_journal_volume 15
_journal_year 2024
_chemical_formula_sum 'C69 H67 Cl2 Si4 Sn2'
_chemical_formula_weight 1316.86
_chemical_properties_physical Air-sensitive,Moisture-sensitive
_space_group_crystal_system monoclinic
_space_group_IT_number 14
_space_group_name_Hall '-P 2ybc'
_space_group_name_H-M_alt 'P 1 21/c 1'
_atom_sites_solution_hydrogens geom
_audit_creation_method SHELXL-2018/3
_audit_update_record
;
2023-08-15 deposited with the CCDC.	2024-03-25 downloaded from the CCDC.
;
_cell_angle_alpha 90
_cell_angle_beta 95.1930(10)
_cell_angle_gamma 90
_cell_formula_units_Z 4
_cell_length_a 14.64880(10)
_cell_length_b 23.2014(2)
_cell_length_c 18.05160(10)
_cell_measurement_reflns_used 57844
_cell_measurement_temperature 100(2)
_cell_measurement_theta_max 15.6220
_cell_measurement_theta_min 1.5660
_cell_volume 6110.06(8)
_computing_cell_refinement 'CrysAlisPro 1.171.42.58a (Rigaku OD, 2022)'
_computing_data_collection 'CrysAlisPro 1.171.42.58a (Rigaku OD, 2022)'
_computing_data_reduction 'CrysAlisPro 1.171.42.58a (Rigaku OD, 2022)'
_computing_molecular_graphics 'Yadokari-XG (Wakita, Nemoto et al., 2009)'
_computing_publication_material 'Yadokari-XG (Wakita, Nemoto et al., 2009)'
_computing_structure_refinement 'SHELXL 2018/3 (Sheldrick, 2015)'
_computing_structure_solution 'SHELXT 2018/2 (Sheldrick, 2018)'
_diffrn_ambient_temperature 100(2)
_diffrn_measured_fraction_theta_full 0.999
_diffrn_measured_fraction_theta_max 0.999
_diffrn_measurement_device_type 'PILATUS3 X CdTe 1M'
_diffrn_measurement_method \w-scan
_diffrn_radiation_type Synchrotron
_diffrn_radiation_wavelength 0.4139
_diffrn_reflns_av_R_equivalents 0.0622
_diffrn_reflns_av_unetI/netI 0.0284
_diffrn_reflns_Laue_measured_fraction_full 0.999
_diffrn_reflns_Laue_measured_fraction_max 0.999
_diffrn_reflns_limit_h_max 19
_diffrn_reflns_limit_h_min -19
_diffrn_reflns_limit_k_max 29
_diffrn_reflns_limit_k_min -30
_diffrn_reflns_limit_l_max 23
_diffrn_reflns_limit_l_min -23
_diffrn_reflns_number 121855
_diffrn_reflns_point_group_measured_fraction_full 0.999
_diffrn_reflns_point_group_measured_fraction_max 0.999
_diffrn_reflns_theta_full 14.379
_diffrn_reflns_theta_max 15.591
_diffrn_reflns_theta_min 1.486
_diffrn_source 'SPring-8 BL02B1 beamline'
_exptl_absorpt_coefficient_mu 1.126
_exptl_absorpt_correction_T_max 1.00000
_exptl_absorpt_correction_T_min 0.41324
_exptl_absorpt_correction_type multi-scan
_exptl_absorpt_process_details
;
CrysAlisPro 1.171.42.93a (Rigaku Oxford Diffraction, 2023)
Empirical absorption correction using spherical harmonics,
implemented in SCALE3 ABSPACK scaling algorithm.
;
_exptl_crystal_colour orange
_exptl_crystal_density_diffrn 1.432
_exptl_crystal_description plate
_exptl_crystal_F_000 2684
_exptl_crystal_size_max 0.010
_exptl_crystal_size_mid 0.010
_exptl_crystal_size_min 0.010
_refine_diff_density_max 0.477
_refine_diff_density_min -0.368
_refine_diff_density_rms 0.063
_refine_ls_extinction_method none
_refine_ls_goodness_of_fit_ref 1.056
_refine_ls_hydrogen_treatment constr
_refine_ls_matrix_type full
_refine_ls_number_parameters 698
_refine_ls_number_reflns 14000
_refine_ls_number_restraints 0
_refine_ls_restrained_S_all 1.056
_refine_ls_R_factor_all 0.0262
_refine_ls_R_factor_gt 0.0233
_refine_ls_shift/su_max 0.003
_refine_ls_shift/su_mean 0.000
_refine_ls_structure_factor_coef Fsqd
_refine_ls_weighting_details 'w=1/[\s^2^(Fo^2^)+(0.0324P)^2^+1.9375P] where P=(Fo^2^+2Fc^2^)/3'
_refine_ls_weighting_scheme calc
_refine_ls_wR_factor_gt 0.0611
_refine_ls_wR_factor_ref 0.0622
_reflns_Friedel_coverage 0.000
_reflns_number_gt 12734
_reflns_number_total 14000
_reflns_threshold_expression 'I > 2\s(I)'
_cod_data_source_file d4sc00093e3.cif
_cod_data_source_block 14_TA_CSnC_SnCl2_a
_cod_depositor_comments 'Adding full bibliography for 1571336--1571341.cif.'
_cod_original_sg_symbol_H-M 'P 21/c'
_cod_database_code 1571336
_shelx_shelxl_version_number 2018/3
_shelx_space_group_comment
;
The symmetry employed for this shelxl refinement is uniquely defined
by the following loop, which should always be used as a source of
symmetry information in preference to the above space-group names.
They are only intended as comments.
;
_shelx_estimated_absorpt_t_min 0.989
_shelx_estimated_absorpt_t_max 0.989

loop_
_space_group_symop_operation_xyz
'x, y, z'
'-x, y+1/2, -z+1/2'
'-x, -y, -z'
'x, -y-1/2, z-1/2'

loop_
_atom_site_label
_atom_site_type_symbol
_atom_site_fract_x
_atom_site_fract_y
_atom_site_fract_z
_atom_site_U_iso_or_equiv
_atom_site_adp_type
_atom_site_occupancy
_atom_site_site_symmetry_order
_atom_site_calc_flag
_atom_site_refinement_flags_posn
_atom_site_refinement_flags_adp
_atom_site_refinement_flags_occupancy
_atom_site_disorder_assembly
_atom_site_disorder_group
Sn1 Sn 0.53117(2) 0.43376(2) 0.82353(2) 0.01557(3) Uani 1 1 d . . . . .
C1 C 0.39363(11) 0.44223(7) 0.75074(8) 0.0163(3) Uani 1 1 d . . . . .
Sn2 Sn 0.44546(2) 0.37965(2) 0.67618(2) 0.01525(3) Uani 1 1 d . . . . .
C2 C 0.58452(11) 0.37976(6) 0.72971(8) 0.0164(3) Uani 1 1 d . . . . .
Cl1 Cl 0.41871(3) 0.39241(2) 0.54571(2) 0.02378(8) Uani 1 1 d . . . . .
Cl2 Cl 0.36764(3) 0.29025(2) 0.67844(2) 0.02315(8) Uani 1 1 d . . . . .
Si1 Si 0.37940(3) 0.51986(2) 0.71728(2) 0.01754(9) Uani 1 1 d . . . . .
Si2 Si 0.29662(3) 0.41277(2) 0.80151(2) 0.01645(8) Uani 1 1 d . . . . .
Si3 Si 0.66885(3) 0.41436(2) 0.66900(2) 0.01570(8) Uani 1 1 d . . . . .
Si4 Si 0.62396(3) 0.30738(2) 0.77157(2) 0.01664(8) Uani 1 1 d . . . . .
C3 C 0.36858(12) 0.52843(8) 0.61379(9) 0.0241(3) Uani 1 1 d . . . . .
H1 H 0.317462 0.504871 0.592037 0.036 Uiso 1 1 calc R U . . .
H2 H 0.425500 0.515900 0.594057 0.036 Uiso 1 1 calc R U . . .
H3 H 0.357105 0.569009 0.601063 0.036 Uiso 1 1 calc R U . . .
C4 C 0.48299(12) 0.56302(7) 0.75580(10) 0.0213(3) Uani 1 1 d . . . . .
C5 C 0.53465(12) 0.59503(7) 0.70871(10) 0.0241(3) Uani 1 1 d . . . . .
H4 H 0.518071 0.594164 0.656607 0.029 Uiso 1 1 calc R U . . .
C6 C 0.60993(13) 0.62823(8) 0.73620(12) 0.0295(4) Uani 1 1 d . . . . .
H5 H 0.644140 0.649226 0.702978 0.035 Uiso 1 1 calc R U . . .
C7 C 0.63433(13) 0.63034(8) 0.81198(12) 0.0324(4) Uani 1 1 d . . . . .
H6 H 0.685736 0.652555 0.830856 0.039 Uiso 1 1 calc R U . . .
C8 C 0.58386(13) 0.60007(8) 0.86042(11) 0.0305(4) Uani 1 1 d . . . . .
H7 H 0.600203 0.601985 0.912501 0.037 Uiso 1 1 calc R U . . .
C9 C 0.50908(13) 0.56679(7) 0.83276(10) 0.0248(4) Uani 1 1 d . . . . .
H8 H 0.475008 0.546239 0.866505 0.030 Uiso 1 1 calc R U . . .
C10 C 0.27606(12) 0.55877(7) 0.74824(9) 0.0214(3) Uani 1 1 d . . . . .
C11 C 0.28265(13) 0.59889(7) 0.80682(10) 0.0246(3) Uani 1 1 d . . . . .
H9 H 0.340295 0.604870 0.834303 0.030 Uiso 1 1 calc R U . . .
C12 C 0.20687(14) 0.63013(8) 0.82563(11) 0.0308(4) Uani 1 1 d . . . . .
H10 H 0.212990 0.656600 0.865925 0.037 Uiso 1 1 calc R U . . .
C13 C 0.12270(14) 0.62254(8) 0.78554(12) 0.0336(4) Uani 1 1 d . . . . .
H11 H 0.071087 0.644128 0.797877 0.040 Uiso 1 1 calc R U . . .
C14 C 0.11380(13) 0.58345(9) 0.72740(11) 0.0323(4) Uani 1 1 d . . . . .
H12 H 0.055879 0.577975 0.700144 0.039 Uiso 1 1 calc R U . . .
C15 C 0.18975(12) 0.55204(8) 0.70872(10) 0.0264(4) Uani 1 1 d . . . . .
H13 H 0.182830 0.525586 0.668438 0.032 Uiso 1 1 calc R U . . .
C16 C 0.33205(12) 0.34717(7) 0.85695(10) 0.0227(3) Uani 1 1 d . . . . .
H14 H 0.281254 0.334401 0.884731 0.034 Uiso 1 1 calc R U . . .
H15 H 0.385249 0.356345 0.891835 0.034 Uiso 1 1 calc R U . . .
H16 H 0.348209 0.316374 0.823357 0.034 Uiso 1 1 calc R U . . .
C17 C 0.26212(11) 0.46453(7) 0.87466(8) 0.0184(3) Uani 1 1 d . . . . .
C18 C 0.32604(12) 0.47992(8) 0.93396(9) 0.0243(3) Uani 1 1 d . . . . .
H17 H 0.387393 0.466590 0.934244 0.029 Uiso 1 1 calc R U . . .
C19 C 0.30194(14) 0.51418(9) 0.99236(10) 0.0312(4) Uani 1 1 d . . . . .
H18 H 0.346721 0.524580 1.031436 0.037 Uiso 1 1 calc R U . . .
C20 C 0.21195(14) 0.53314(9) 0.99327(10) 0.0315(4) Uani 1 1 d . . . . .
H19 H 0.194992 0.556534 1.032989 0.038 Uiso 1 1 calc R U . . .
C21 C 0.14725(13) 0.51777(8) 0.93605(10) 0.0260(4) Uani 1 1 d . . . . .
H20 H 0.085631 0.530355 0.936827 0.031 Uiso 1 1 calc R U . . .
C22 C 0.17186(11) 0.48407(7) 0.87756(9) 0.0203(3) Uani 1 1 d . . . . .
H21 H 0.126640 0.474011 0.838642 0.024 Uiso 1 1 calc R U . . .
C23 C 0.19439(11) 0.39309(7) 0.73609(9) 0.0185(3) Uani 1 1 d . . . . .
C24 C 0.11928(11) 0.36450(7) 0.76281(9) 0.0213(3) Uani 1 1 d . . . . .
H22 H 0.119634 0.356777 0.814515 0.026 Uiso 1 1 calc R U . . .
C25 C 0.04464(12) 0.34736(7) 0.71497(11) 0.0246(3) Uani 1 1 d . . . . .
H23 H -0.005272 0.327943 0.734105 0.029 Uiso 1 1 calc R U . . .
C26 C 0.04272(12) 0.35848(8) 0.63940(10) 0.0260(4) Uani 1 1 d . . . . .
H24 H -0.008749 0.347129 0.606871 0.031 Uiso 1 1 calc R U . . .
C27 C 0.11610(13) 0.38622(8) 0.61139(10) 0.0268(4) Uani 1 1 d . . . . .
H25 H 0.115279 0.393661 0.559580 0.032 Uiso 1 1 calc R U . . .
C28 C 0.19070(12) 0.40303(8) 0.65934(9) 0.0223(3) Uani 1 1 d . . . . .
H26 H 0.240731 0.421841 0.639552 0.027 Uiso 1 1 calc R U . . .
C29 C 0.61767(12) 0.47419(7) 0.60918(9) 0.0220(3) Uani 1 1 d . . . . .
H27 H 0.664720 0.490706 0.580214 0.033 Uiso 1 1 calc R U . . .
H28 H 0.594214 0.504127 0.640726 0.033 Uiso 1 1 calc R U . . .
H29 H 0.567314 0.459030 0.575291 0.033 Uiso 1 1 calc R U . . .
C30 C 0.71505(11) 0.35905(7) 0.60565(9) 0.0182(3) Uani 1 1 d . . . . .
C31 C 0.67166(12) 0.35224(8) 0.53361(9) 0.0233(3) Uani 1 1 d . . . . .
H30 H 0.621450 0.376498 0.517637 0.028 Uiso 1 1 calc R U . . .
C32 C 0.70039(13) 0.31083(9) 0.48503(10) 0.0304(4) Uani 1 1 d . . . . .
H31 H 0.670157 0.307315 0.436416 0.036 Uiso 1 1 calc R U . . .
C33 C 0.77299(13) 0.27474(8) 0.50744(11) 0.0299(4) Uani 1 1 d . . . . .
H32 H 0.792542 0.246404 0.474329 0.036 Uiso 1 1 calc R U . . .
C34 C 0.81712(12) 0.28012(8) 0.57851(10) 0.0250(3) Uani 1 1 d . . . . .
H33 H 0.866807 0.255357 0.594158 0.030 Uiso 1 1 calc R U . . .
C35 C 0.78834(11) 0.32202(7) 0.62701(9) 0.0213(3) Uani 1 1 d . . . . .
H34 H 0.819101 0.325445 0.675447 0.026 Uiso 1 1 calc R U . . .
C36 C 0.76474(11) 0.45170(7) 0.72714(8) 0.0176(3) Uani 1 1 d . . . . .
C37 C 0.85698(12) 0.44488(7) 0.71394(10) 0.0221(3) Uani 1 1 d . . . . .
H35 H 0.872465 0.418884 0.676397 0.027 Uiso 1 1 calc R U . . .
C38 C 0.92637(12) 0.47537(8) 0.75463(11) 0.0278(4) Uani 1 1 d . . . . .
H36 H 0.988300 0.470234 0.744313 0.033 Uiso 1 1 calc R U . . .
C39 C 0.90559(13) 0.51311(8) 0.81001(10) 0.0275(4) Uani 1 1 d . . . . .
H37 H 0.953228 0.532995 0.838688 0.033 Uiso 1 1 calc R U . . .
C40 C 0.81470(13) 0.52180(7) 0.82348(9) 0.0243(3) Uani 1 1 d . . . . .
H38 H 0.799853 0.547995 0.861015 0.029 Uiso 1 1 calc R U . . .
C41 C 0.74555(12) 0.49194(7) 0.78174(9) 0.0212(3) Uani 1 1 d . . . . .
H39 H 0.683524 0.498981 0.790426 0.025 Uiso 1 1 calc R U . . .
C42 C 0.60351(12) 0.24643(7) 0.70431(9) 0.0227(3) Uani 1 1 d . . . . .
H40 H 0.641809 0.251536 0.663008 0.034 Uiso 1 1 calc R U . . .
H41 H 0.538790 0.245885 0.685022 0.034 Uiso 1 1 calc R U . . .
H42 H 0.619206 0.209925 0.729652 0.034 Uiso 1 1 calc R U . . .
C43 C 0.56272(11) 0.29136(7) 0.85763(9) 0.0202(3) Uani 1 1 d . . . . .
C44 C 0.58561(12) 0.32004(7) 0.92554(9) 0.0230(3) Uani 1 1 d . . . . .
H43 H 0.630215 0.349858 0.927627 0.028 Uiso 1 1 calc R U . . .
C45 C 0.54429(13) 0.30572(9) 0.99007(10) 0.0284(4) Uani 1 1 d . . . . .
H44 H 0.559376 0.326490 1.034865 0.034 Uiso 1 1 calc R U . . .
C46 C 0.48123(13) 0.26105(9) 0.98821(10) 0.0313(4) Uani 1 1 d . . . . .
H45 H 0.453263 0.251017 1.031896 0.038 Uiso 1 1 calc R U . . .
C47 C 0.45901(13) 0.23112(8) 0.92289(11) 0.0291(4) Uani 1 1 d . . . . .
H46 H 0.416554 0.200118 0.921993 0.035 Uiso 1 1 calc R U . . .
C48 C 0.49891(12) 0.24633(8) 0.85791(10) 0.0244(3) Uani 1 1 d . . . . .
H47 H 0.482398 0.225737 0.813219 0.029 Uiso 1 1 calc R U . . .
C49 C 0.74854(11) 0.30611(7) 0.80976(8) 0.0186(3) Uani 1 1 d . . . . .
C50 C 0.79968(12) 0.25519(8) 0.80413(9) 0.0228(3) Uani 1 1 d . . . . .
H48 H 0.772650 0.223537 0.776903 0.027 Uiso 1 1 calc R U . . .
C51 C 0.88857(12) 0.25000(8) 0.83730(10) 0.0259(4) Uani 1 1 d . . . . .
H49 H 0.921467 0.215091 0.832650 0.031 Uiso 1 1 calc R U . . .
C52 C 0.92942(12) 0.29571(8) 0.87722(10) 0.0254(4) Uani 1 1 d . . . . .
H50 H 0.990242 0.292265 0.899969 0.030 Uiso 1 1 calc R U . . .
C53 C 0.88083(12) 0.34647(8) 0.88368(10) 0.0241(3) Uani 1 1 d . . . . .
H51 H 0.908624 0.378002 0.910670 0.029 Uiso 1 1 calc R U . . .
C54 C 0.79128(12) 0.35145(7) 0.85070(9) 0.0204(3) Uani 1 1 d . . . . .
H52 H 0.758614 0.386337 0.856145 0.024 Uiso 1 1 calc R U . . .
C55 C 0.78295(15) 0.62195(8) 0.58825(11) 0.0320(4) Uani 1 1 d . . . . .
H53 H 0.755780 0.593647 0.555208 0.038 Uiso 1 1 calc R U . . .
C56 C 0.81524(14) 0.60665(8) 0.65999(11) 0.0303(4) Uani 1 1 d . . . . .
H54 H 0.810539 0.567805 0.675858 0.036 Uiso 1 1 calc R U . . .
C57 C 0.85433(14) 0.64763(8) 0.70868(11) 0.0305(4) Uani 1 1 d . . . . .
H55 H 0.876153 0.637040 0.757957 0.037 Uiso 1 1 calc R U . . .
C58 C 0.86153(15) 0.70432(9) 0.68524(12) 0.0371(5) Uani 1 1 d . . . . .
H56 H 0.887845 0.732676 0.718617 0.045 Uiso 1 1 calc R U . . .
C59 C 0.83029(15) 0.71948(9) 0.61314(13) 0.0378(5) Uani 1 1 d . . . . .
H57 H 0.836353 0.758114 0.596865 0.045 Uiso 1 1 calc R U . . .
C60 C 0.79011(14) 0.67838(9) 0.56448(11) 0.0321(4) Uani 1 1 d . . . . .
H58 H 0.767746 0.688937 0.515312 0.039 Uiso 1 1 calc R U . . .
C61 C 0.83038(14) 0.63530(9) 0.98536(10) 0.0301(4) Uani 1 1 d . . . . .
H59 H 0.793405 0.611409 1.013210 0.036 Uiso 1 1 calc R U . . .
C62 C 0.92007(14) 0.61995(8) 0.97734(11) 0.0294(4) Uani 1 1 d . . . . .
H60 H 0.944831 0.585653 0.999806 0.035 Uiso 1 1 calc R U . . .
C63 C 0.97390(14) 0.65474(8) 0.93640(11) 0.0307(4) Uani 1 1 d . . . . .
H61 H 1.035782 0.644516 0.931147 0.037 Uiso 1 1 calc R U . . .
C64 C 0.93713(13) 0.70452(8) 0.90313(11) 0.0306(4) Uani 1 1 d . . . . .
H62 H 0.973701 0.728023 0.874450 0.037 Uiso 1 1 calc R U . . .
C65 C 0.84742(14) 0.72010(8) 0.91152(11) 0.0306(4) Uani 1 1 d . . . . .
H63 H 0.822486 0.754346 0.889045 0.037 Uiso 1 1 calc R U . . .
C66 C 0.79421(13) 0.68533(9) 0.95300(11) 0.0318(4) Uani 1 1 d . . . . .
H64 H 0.732719 0.695923 0.959193 0.038 Uiso 1 1 calc R U . . .
C67 C 0.0779(4) 0.5033(4) 0.4660(2) 0.152(4) Uani 1 1 d . . . . .
H65 H 0.133663 0.505370 0.443103 0.183 Uiso 1 1 calc R U . . .
C68 C 0.0199(4) 0.4609(4) 0.4470(2) 0.171(4) Uani 1 1 d . . . . .
H66 H 0.033164 0.434258 0.409421 0.206 Uiso 1 1 calc R U . . .
C69 C -0.0604(4) 0.4555(3) 0.4821(3) 0.149(3) Uani 1 1 d . . . . .
H67 H -0.101644 0.424470 0.470674 0.178 Uiso 1 1 calc R U . . .

loop_
_atom_site_aniso_label
_atom_site_aniso_U_11
_atom_site_aniso_U_22
_atom_site_aniso_U_33
_atom_site_aniso_U_23
_atom_site_aniso_U_13
_atom_site_aniso_U_12
Sn1 0.01570(6) 0.01674(6) 0.01405(6) -0.00181(4) 0.00005(4) 0.00024(4)
C1 0.0159(7) 0.0170(7) 0.0160(7) -0.0014(5) 0.0011(5) 0.0005(6)
Sn2 0.01446(6) 0.01632(6) 0.01479(6) -0.00234(4) 0.00035(4) -0.00036(4)
C2 0.0156(7) 0.0174(7) 0.0162(7) -0.0023(5) 0.0005(5) -0.0010(5)
Cl1 0.0253(2) 0.0302(2) 0.01538(17) -0.00343(15) -0.00081(14) -0.00021(16)
Cl2 0.02058(19) 0.01915(19) 0.0297(2) -0.00364(15) 0.00188(15) -0.00370(14)
Si1 0.0171(2) 0.0169(2) 0.0185(2) 0.00079(16) 0.00148(16) 0.00129(16)
Si2 0.0156(2) 0.0180(2) 0.01573(19) -0.00027(15) 0.00125(15) 0.00053(16)
Si3 0.0158(2) 0.0160(2) 0.01538(19) -0.00073(15) 0.00169(15) 0.00001(15)
Si4 0.0172(2) 0.0157(2) 0.0170(2) -0.00058(15) 0.00103(16) 0.00077(15)
C3 0.0253(8) 0.0267(9) 0.0202(8) 0.0047(6) 0.0015(6) 0.0018(7)
C4 0.0202(8) 0.0150(7) 0.0286(8) -0.0016(6) 0.0021(6) 0.0019(6)
C5 0.0227(8) 0.0183(8) 0.0316(9) -0.0001(6) 0.0039(7) 0.0014(6)
C6 0.0218(9) 0.0188(8) 0.0483(11) 0.0007(7) 0.0053(8) 0.0002(7)
C7 0.0247(9) 0.0215(9) 0.0496(12) -0.0065(8) -0.0043(8) -0.0012(7)
C8 0.0296(10) 0.0234(9) 0.0369(10) -0.0073(7) -0.0059(8) 0.0034(7)
C9 0.0254(9) 0.0193(8) 0.0297(9) -0.0035(6) 0.0019(7) 0.0028(6)
C10 0.0221(8) 0.0181(8) 0.0246(8) 0.0052(6) 0.0056(6) 0.0033(6)
C11 0.0255(9) 0.0193(8) 0.0299(9) 0.0011(7) 0.0071(7) 0.0021(7)
C12 0.0358(10) 0.0198(8) 0.0392(10) 0.0023(7) 0.0166(8) 0.0057(7)
C13 0.0296(10) 0.0286(10) 0.0449(11) 0.0124(8) 0.0165(9) 0.0108(7)
C14 0.0214(9) 0.0362(10) 0.0399(10) 0.0137(8) 0.0051(8) 0.0079(8)
C15 0.0242(9) 0.0274(9) 0.0274(9) 0.0054(7) 0.0017(7) 0.0041(7)
C16 0.0223(8) 0.0229(8) 0.0234(8) 0.0037(6) 0.0045(6) 0.0029(6)
C17 0.0219(8) 0.0187(7) 0.0148(7) 0.0006(6) 0.0029(6) -0.0011(6)
C18 0.0230(8) 0.0289(9) 0.0208(8) -0.0016(6) 0.0002(6) -0.0002(7)
C19 0.0360(10) 0.0355(10) 0.0210(8) -0.0073(7) -0.0043(7) 0.0006(8)
C20 0.0411(11) 0.0316(10) 0.0216(8) -0.0071(7) 0.0031(8) 0.0064(8)
C21 0.0276(9) 0.0268(9) 0.0240(8) -0.0010(7) 0.0052(7) 0.0064(7)
C22 0.0218(8) 0.0212(8) 0.0178(7) -0.0001(6) 0.0014(6) 0.0008(6)
C23 0.0169(7) 0.0175(7) 0.0210(7) -0.0036(6) 0.0009(6) 0.0018(6)
C24 0.0205(8) 0.0211(8) 0.0225(8) -0.0007(6) 0.0033(6) 0.0009(6)
C25 0.0180(8) 0.0220(8) 0.0341(9) -0.0026(7) 0.0045(7) -0.0015(6)
C26 0.0193(8) 0.0274(9) 0.0303(9) -0.0075(7) -0.0030(7) 0.0008(7)
C27 0.0255(9) 0.0337(10) 0.0209(8) -0.0041(7) -0.0001(7) 0.0007(7)
C28 0.0190(8) 0.0261(8) 0.0218(8) -0.0008(6) 0.0029(6) -0.0009(6)
C29 0.0240(8) 0.0201(8) 0.0218(8) 0.0012(6) 0.0023(6) 0.0004(6)
C30 0.0172(7) 0.0191(7) 0.0189(7) -0.0016(6) 0.0045(6) -0.0023(6)
C31 0.0213(8) 0.0274(9) 0.0211(8) -0.0031(6) 0.0020(6) 0.0000(7)
C32 0.0305(10) 0.0366(10) 0.0239(8) -0.0109(7) 0.0008(7) -0.0028(8)
C33 0.0287(9) 0.0296(9) 0.0330(9) -0.0135(8) 0.0107(8) -0.0023(7)
C34 0.0200(8) 0.0210(8) 0.0348(9) -0.0023(7) 0.0071(7) 0.0012(6)
C35 0.0217(8) 0.0210(8) 0.0215(8) -0.0003(6) 0.0034(6) -0.0012(6)
C36 0.0205(8) 0.0147(7) 0.0174(7) 0.0012(6) -0.0003(6) -0.0010(6)
C37 0.0200(8) 0.0212(8) 0.0252(8) -0.0022(6) 0.0015(6) -0.0008(6)
C38 0.0183(8) 0.0245(9) 0.0399(10) -0.0021(7) -0.0019(7) -0.0015(7)
C39 0.0281(9) 0.0225(8) 0.0296(9) -0.0001(7) -0.0097(7) -0.0046(7)
C40 0.0342(9) 0.0197(8) 0.0185(7) -0.0014(6) -0.0002(7) -0.0032(7)
C41 0.0233(8) 0.0185(8) 0.0220(8) -0.0003(6) 0.0037(6) -0.0034(6)
C42 0.0223(8) 0.0206(8) 0.0248(8) -0.0044(6) 0.0000(6) -0.0002(6)
C43 0.0193(8) 0.0202(8) 0.0210(8) 0.0048(6) 0.0015(6) 0.0033(6)
C44 0.0234(8) 0.0224(8) 0.0233(8) 0.0038(6) 0.0027(6) 0.0040(6)
C45 0.0309(9) 0.0350(10) 0.0198(8) 0.0043(7) 0.0037(7) 0.0086(8)
C46 0.0307(10) 0.0373(10) 0.0271(9) 0.0138(8) 0.0094(7) 0.0071(8)
C47 0.0244(9) 0.0261(9) 0.0371(10) 0.0129(7) 0.0055(7) 0.0001(7)
C48 0.0253(8) 0.0215(8) 0.0261(8) 0.0056(6) 0.0015(7) 0.0012(7)
C49 0.0185(7) 0.0212(8) 0.0161(7) 0.0010(6) 0.0019(6) 0.0011(6)
C50 0.0238(8) 0.0228(8) 0.0215(8) -0.0018(6) 0.0007(6) 0.0040(6)
C51 0.0244(8) 0.0266(9) 0.0267(8) -0.0007(7) 0.0028(7) 0.0075(7)
C52 0.0182(8) 0.0338(10) 0.0236(8) 0.0020(7) -0.0006(6) 0.0015(7)
C53 0.0225(8) 0.0271(9) 0.0220(8) -0.0006(6) -0.0010(6) -0.0038(7)
C54 0.0215(8) 0.0203(8) 0.0195(7) 0.0010(6) 0.0025(6) 0.0011(6)
C55 0.0360(11) 0.0295(10) 0.0301(9) -0.0010(7) 0.0010(8) -0.0031(8)
C56 0.0351(10) 0.0239(9) 0.0316(9) 0.0036(7) 0.0027(8) -0.0043(7)
C57 0.0303(10) 0.0311(10) 0.0295(9) 0.0027(7) -0.0010(7) -0.0011(8)
C58 0.0414(12) 0.0272(10) 0.0412(11) -0.0024(8) -0.0048(9) -0.0047(8)
C59 0.0405(11) 0.0243(9) 0.0478(12) 0.0075(8) -0.0012(9) 0.0016(8)
C60 0.0324(10) 0.0321(10) 0.0316(9) 0.0073(8) 0.0018(8) 0.0043(8)
C61 0.0345(10) 0.0311(10) 0.0256(9) -0.0041(7) 0.0080(7) -0.0074(8)
C62 0.0349(10) 0.0253(9) 0.0274(9) -0.0002(7) -0.0002(8) -0.0003(7)
C63 0.0256(9) 0.0352(10) 0.0308(10) -0.0005(7) 0.0004(7) 0.0018(7)
C64 0.0292(9) 0.0310(10) 0.0313(9) 0.0038(8) 0.0019(7) -0.0064(8)
C65 0.0316(10) 0.0264(9) 0.0326(9) -0.0015(7) -0.0034(8) 0.0014(7)
C66 0.0252(9) 0.0357(10) 0.0348(10) -0.0106(8) 0.0041(7) -0.0013(8)
C67 0.109(4) 0.314(10) 0.037(2) 0.059(3) 0.023(2) 0.141(5)
C68 0.120(5) 0.349(11) 0.043(2) 0.007(4) -0.006(3) 0.162(6)
C69 0.116(4) 0.246(7) 0.081(3) 0.044(4) -0.011(3) 0.114(4)

loop_
_atom_type_symbol
_atom_type_description
_atom_type_scat_dispersion_real
_atom_type_scat_dispersion_imag
_atom_type_scat_source
C C -0.0020 0.0005 'International Tables Vol C Tables 4.2.6.8 and 6.1.1.4'
H H 0.0000 0.0000 'International Tables Vol C Tables 4.2.6.8 and 6.1.1.4'
Sn Sn -2.8834 3.4189 'International Tables Vol C Tables 4.2.6.8 and 6.1.1.4'
Cl Cl 0.0454 0.0532 'International Tables Vol C Tables 4.2.6.8 and 6.1.1.4'
Si Si 0.0225 0.0230 'International Tables Vol C Tables 4.2.6.8 and 6.1.1.4'

loop_
_geom_angle_atom_site_label_1
_geom_angle_atom_site_label_2
_geom_angle_atom_site_label_3
_geom_angle
_geom_angle_site_symmetry_1
_geom_angle_site_symmetry_3
_geom_angle_publ_flag
C2 Sn1 C1 87.97(5) . . ?
C2 Sn1 Sn2 44.45(4) . . ?
C1 Sn1 Sn2 44.18(4) . . ?
Si2 C1 Si1 115.51(8) . . ?
Si2 C1 Sn2 112.40(7) . . ?
Si1 C1 Sn2 118.14(7) . . ?
Si2 C1 Sn1 110.43(7) . . ?
Si1 C1 Sn1 108.98(7) . . ?
Sn2 C1 Sn1 87.69(5) . . ?
C1 Sn2 C2 95.17(6) . . ?
C1 Sn2 Cl2 112.35(4) . . ?
C2 Sn2 Cl2 115.23(4) . . ?
C1 Sn2 Cl1 119.90(4) . . ?
C2 Sn2 Cl1 120.35(4) . . ?
Cl2 Sn2 Cl1 95.161(15) . . ?
C1 Sn2 Sn1 48.13(4) . . ?
C2 Sn2 Sn1 47.80(4) . . ?
Cl2 Sn2 Sn1 119.842(11) . . ?
Cl1 Sn2 Sn1 144.977(12) . . ?
Si3 C2 Si4 114.22(8) . . ?
Si3 C2 Sn2 112.07(7) . . ?
Si4 C2 Sn2 114.37(7) . . ?
Si3 C2 Sn1 118.44(7) . . ?
Si4 C2 Sn1 107.37(7) . . ?
Sn2 C2 Sn1 87.75(6) . . ?
C3 Si1 C10 104.28(8) . . ?
C3 Si1 C4 107.61(8) . . ?
C10 Si1 C4 105.97(8) . . ?
C3 Si1 C1 114.45(7) . . ?
C10 Si1 C1 115.18(7) . . ?
C4 Si1 C1 108.78(7) . . ?
C16 Si2 C23 107.80(8) . . ?
C16 Si2 C1 111.72(7) . . ?
C23 Si2 C1 112.05(7) . . ?
C16 Si2 C17 102.85(7) . . ?
C23 Si2 C17 110.24(7) . . ?
C1 Si2 C17 111.74(7) . . ?
C29 Si3 C30 107.56(7) . . ?
C29 Si3 C36 102.68(7) . . ?
C30 Si3 C36 111.10(7) . . ?
C29 Si3 C2 113.46(7) . . ?
C30 Si3 C2 110.48(7) . . ?
C36 Si3 C2 111.29(7) . . ?
C42 Si4 C49 108.50(7) . . ?
C42 Si4 C43 108.86(8) . . ?
C49 Si4 C43 102.14(7) . . ?
C42 Si4 C2 112.53(7) . . ?
C49 Si4 C2 113.91(7) . . ?
C43 Si4 C2 110.32(7) . . ?
C5 C4 C9 116.86(16) . . ?
C5 C4 Si1 121.03(13) . . ?
C9 C4 Si1 122.03(13) . . ?
C6 C5 C4 121.89(17) . . ?
C7 C6 C5 119.69(18) . . ?
C6 C7 C8 120.08(18) . . ?
C7 C8 C9 120.07(18) . . ?
C8 C9 C4 121.40(18) . . ?
C15 C10 C11 116.98(16) . . ?
C15 C10 Si1 120.37(13) . . ?
C11 C10 Si1 122.44(13) . . ?
C12 C11 C10 121.72(18) . . ?
C13 C12 C11 119.90(19) . . ?
C14 C13 C12 119.89(18) . . ?
C13 C14 C15 120.16(19) . . ?
C14 C15 C10 121.34(18) . . ?
C18 C17 C22 117.09(15) . . ?
C18 C17 Si2 119.55(13) . . ?
C22 C17 Si2 122.99(12) . . ?
C19 C18 C17 121.73(17) . . ?
C18 C19 C20 119.70(17) . . ?
C21 C20 C19 119.69(17) . . ?
C20 C21 C22 120.38(17) . . ?
C21 C22 C17 121.40(16) . . ?
C28 C23 C24 117.09(15) . . ?
C28 C23 Si2 122.63(12) . . ?
C24 C23 Si2 120.20(12) . . ?
C25 C24 C23 121.20(16) . . ?
C26 C25 C24 120.22(16) . . ?
C25 C26 C27 119.86(16) . . ?
C26 C27 C28 119.71(17) . . ?
C27 C28 C23 121.91(16) . . ?
C35 C30 C31 117.21(15) . . ?
C35 C30 Si3 123.95(12) . . ?
C31 C30 Si3 118.78(13) . . ?
C32 C31 C30 121.62(17) . . ?
C33 C32 C31 120.09(17) . . ?
C32 C33 C34 119.76(16) . . ?
C33 C34 C35 119.95(16) . . ?
C34 C35 C30 121.37(16) . . ?
C37 C36 C41 116.84(15) . . ?
C37 C36 Si3 122.29(12) . . ?
C41 C36 Si3 120.63(12) . . ?
C38 C37 C36 121.46(16) . . ?
C39 C38 C37 120.33(17) . . ?
C38 C39 C40 119.68(16) . . ?
C39 C40 C41 119.68(16) . . ?
C40 C41 C36 121.93(16) . . ?
C48 C43 C44 117.07(15) . . ?
C48 C43 Si4 120.86(13) . . ?
C44 C43 Si4 121.78(13) . . ?
C45 C44 C43 121.68(17) . . ?
C46 C45 C44 119.62(18) . . ?
C47 C46 C45 120.09(17) . . ?
C46 C47 C48 120.23(18) . . ?
C47 C48 C43 121.28(17) . . ?
C54 C49 C50 116.94(15) . . ?
C54 C49 Si4 123.44(12) . . ?
C50 C49 Si4 119.28(12) . . ?
C51 C50 C49 121.76(16) . . ?
C52 C51 C50 120.09(16) . . ?
C53 C52 C51 119.50(16) . . ?
C52 C53 C54 120.29(16) . . ?
C53 C54 C49 121.41(16) . . ?
C56 C55 C60 120.23(18) . . ?
C57 C56 C55 120.32(18) . . ?
C56 C57 C58 119.74(19) . . ?
C59 C58 C57 119.93(19) . . ?
C58 C59 C60 120.28(19) . . ?
C55 C60 C59 119.49(18) . . ?
C62 C61 C66 120.24(18) . . ?
C61 C62 C63 119.84(18) . . ?
C62 C63 C64 119.84(18) . . ?
C65 C64 C63 120.33(18) . . ?
C64 C65 C66 119.51(18) . . ?
C61 C66 C65 120.23(18) . . ?
C68 C67 C69 122.5(6) . 3_566 ?
C67 C68 C69 119.8(7) . . ?
C67 C69 C68 117.6(7) 3_566 . ?

loop_
_geom_bond_atom_site_label_1
_geom_bond_atom_site_label_2
_geom_bond_distance
_geom_bond_site_symmetry_2
_geom_bond_publ_flag
Sn1 C2 2.2996(15) . ?
Sn1 C1 2.3119(15) . ?
Sn1 Sn2 3.10202(15) . ?
C1 Si2 1.8874(16) . ?
C1 Si1 1.9051(16) . ?
C1 Sn2 2.1636(15) . ?
Sn2 C2 2.1741(16) . ?
Sn2 Cl2 2.3690(4) . ?
Sn2 Cl1 2.3708(4) . ?
C2 Si3 1.9017(16) . ?
C2 Si4 1.9095(16) . ?
Si1 C3 1.8713(17) . ?
Si1 C10 1.8900(17) . ?
Si1 C4 1.8969(18) . ?
Si2 C16 1.8691(17) . ?
Si2 C23 1.8777(17) . ?
Si2 C17 1.8873(16) . ?
Si3 C29 1.8730(17) . ?
Si3 C30 1.8849(16) . ?
Si3 C36 1.8864(16) . ?
Si4 C42 1.8702(17) . ?
Si4 C49 1.8917(17) . ?
Si4 C43 1.8997(17) . ?
C4 C5 1.401(2) . ?
C4 C9 1.410(2) . ?
C5 C6 1.399(3) . ?
C6 C7 1.383(3) . ?
C7 C8 1.386(3) . ?
C8 C9 1.395(3) . ?
C10 C15 1.403(2) . ?
C10 C11 1.406(2) . ?
C11 C12 1.393(2) . ?
C12 C13 1.383(3) . ?
C13 C14 1.384(3) . ?
C14 C15 1.397(3) . ?
C17 C18 1.403(2) . ?
C17 C22 1.403(2) . ?
C18 C19 1.391(2) . ?
C19 C20 1.391(3) . ?
C20 C21 1.384(3) . ?
C21 C22 1.387(2) . ?
C23 C28 1.401(2) . ?
C23 C24 1.407(2) . ?
C24 C25 1.389(2) . ?
C25 C26 1.386(3) . ?
C26 C27 1.387(3) . ?
C27 C28 1.387(2) . ?
C30 C35 1.402(2) . ?
C30 C31 1.404(2) . ?
C31 C32 1.391(2) . ?
C32 C33 1.385(3) . ?
C33 C34 1.389(3) . ?
C34 C35 1.399(2) . ?
C36 C37 1.402(2) . ?
C36 C41 1.404(2) . ?
C37 C38 1.392(2) . ?
C38 C39 1.383(3) . ?
C39 C40 1.390(3) . ?
C40 C41 1.391(2) . ?
C43 C48 1.402(2) . ?
C43 C44 1.408(2) . ?
C44 C45 1.400(2) . ?
C45 C46 1.387(3) . ?
C46 C47 1.382(3) . ?
C47 C48 1.402(2) . ?
C49 C54 1.400(2) . ?
C49 C50 1.407(2) . ?
C50 C51 1.388(2) . ?
C51 C52 1.387(3) . ?
C52 C53 1.386(3) . ?
C53 C54 1.395(2) . ?
C55 C56 1.384(3) . ?
C55 C60 1.385(3) . ?
C56 C57 1.383(3) . ?
C57 C58 1.388(3) . ?
C58 C59 1.385(3) . ?
C59 C60 1.390(3) . ?
C61 C62 1.381(3) . ?
C61 C66 1.383(3) . ?
C62 C63 1.388(3) . ?
C63 C64 1.388(3) . ?
C64 C65 1.384(3) . ?
C65 C66 1.387(3) . ?
C67 C68 1.324(12) . ?
C67 C69 1.380(8) 3_566 ?
C68 C69 1.391(8) . ?

loop_
_geom_torsion_atom_site_label_1
_geom_torsion_atom_site_label_2
_geom_torsion_atom_site_label_3
_geom_torsion_atom_site_label_4
_geom_torsion
_geom_torsion_site_symmetry_1
_geom_torsion_site_symmetry_2
_geom_torsion_site_symmetry_3
_geom_torsion_site_symmetry_4
_geom_torsion_publ_flag
Si1 C1 Si2 C16 -161.99(8) . . . . ?
Sn2 C1 Si2 C16 58.37(10) . . . . ?
Sn1 C1 Si2 C16 -37.77(10) . . . . ?
Si1 C1 Si2 C23 76.92(10) . . . . ?
Sn2 C1 Si2 C23 -62.72(9) . . . . ?
Sn1 C1 Si2 C23 -158.86(7) . . . . ?
Si1 C1 Si2 C17 -47.37(10) . . . . ?
Sn2 C1 Si2 C17 172.99(7) . . . . ?
Sn1 C1 Si2 C17 76.85(9) . . . . ?
C3 Si1 C4 C5 1.57(16) . . . . ?
C10 Si1 C4 C5 -109.53(14) . . . . ?
C1 Si1 C4 C5 126.09(13) . . . . ?
C3 Si1 C4 C9 178.44(14) . . . . ?
C10 Si1 C4 C9 67.34(15) . . . . ?
C1 Si1 C4 C9 -57.04(15) . . . . ?
C9 C4 C5 C6 1.4(2) . . . . ?
Si1 C4 C5 C6 178.44(13) . . . . ?
C4 C5 C6 C7 -0.6(3) . . . . ?
C5 C6 C7 C8 -0.6(3) . . . . ?
C6 C7 C8 C9 0.9(3) . . . . ?
C7 C8 C9 C4 0.0(3) . . . . ?
C5 C4 C9 C8 -1.1(2) . . . . ?
Si1 C4 C9 C8 -178.10(14) . . . . ?
C3 Si1 C10 C15 42.99(16) . . . . ?
C4 Si1 C10 C15 156.41(14) . . . . ?
C1 Si1 C10 C15 -83.28(15) . . . . ?
C3 Si1 C10 C11 -131.53(14) . . . . ?
C4 Si1 C10 C11 -18.10(16) . . . . ?
C1 Si1 C10 C11 102.20(15) . . . . ?
C15 C10 C11 C12 0.8(3) . . . . ?
Si1 C10 C11 C12 175.51(14) . . . . ?
C10 C11 C12 C13 -0.9(3) . . . . ?
C11 C12 C13 C14 0.7(3) . . . . ?
C12 C13 C14 C15 -0.6(3) . . . . ?
C13 C14 C15 C10 0.5(3) . . . . ?
C11 C10 C15 C14 -0.6(3) . . . . ?
Si1 C10 C15 C14 -175.44(14) . . . . ?
C16 Si2 C17 C18 58.36(15) . . . . ?
C23 Si2 C17 C18 173.09(13) . . . . ?
C1 Si2 C17 C18 -61.61(15) . . . . ?
C16 Si2 C17 C22 -114.48(14) . . . . ?
C23 Si2 C17 C22 0.25(16) . . . . ?
C1 Si2 C17 C22 125.54(14) . . . . ?
C22 C17 C18 C19 -1.5(3) . . . . ?
Si2 C17 C18 C19 -174.76(15) . . . . ?
C17 C18 C19 C20 1.1(3) . . . . ?
C18 C19 C20 C21 0.0(3) . . . . ?
C19 C20 C21 C22 -0.6(3) . . . . ?
C20 C21 C22 C17 0.2(3) . . . . ?
C18 C17 C22 C21 0.8(2) . . . . ?
Si2 C17 C22 C21 173.84(13) . . . . ?
C16 Si2 C23 C28 -127.03(14) . . . . ?
C1 Si2 C23 C28 -3.70(16) . . . . ?
C17 Si2 C23 C28 121.42(14) . . . . ?
C16 Si2 C23 C24 49.59(15) . . . . ?
C1 Si2 C23 C24 172.91(13) . . . . ?
C17 Si2 C23 C24 -61.97(15) . . . . ?
C28 C23 C24 C25 -0.5(2) . . . . ?
Si2 C23 C24 C25 -177.25(13) . . . . ?
C23 C24 C25 C26 -0.3(3) . . . . ?
C24 C25 C26 C27 0.8(3) . . . . ?
C25 C26 C27 C28 -0.5(3) . . . . ?
C26 C27 C28 C23 -0.3(3) . . . . ?
C24 C23 C28 C27 0.7(3) . . . . ?
Si2 C23 C28 C27 177.46(14) . . . . ?
C29 Si3 C30 C35 152.44(14) . . . . ?
C36 Si3 C30 C35 40.79(16) . . . . ?
C2 Si3 C30 C35 -83.24(15) . . . . ?
C29 Si3 C30 C31 -30.52(15) . . . . ?
C36 Si3 C30 C31 -142.16(13) . . . . ?
C2 Si3 C30 C31 93.81(14) . . . . ?
C35 C30 C31 C32 -0.5(3) . . . . ?
Si3 C30 C31 C32 -177.74(14) . . . . ?
C30 C31 C32 C33 0.5(3) . . . . ?
C31 C32 C33 C34 -0.1(3) . . . . ?
C32 C33 C34 C35 -0.2(3) . . . . ?
C33 C34 C35 C30 0.2(3) . . . . ?
C31 C30 C35 C34 0.1(2) . . . . ?
Si3 C30 C35 C34 177.22(13) . . . . ?
C29 Si3 C36 C37 -104.75(14) . . . . ?
C30 Si3 C36 C37 9.97(16) . . . . ?
C2 Si3 C36 C37 133.54(13) . . . . ?
C29 Si3 C36 C41 69.44(14) . . . . ?
C30 Si3 C36 C41 -175.84(13) . . . . ?
C2 Si3 C36 C41 -52.27(15) . . . . ?
C41 C36 C37 C38 1.8(2) . . . . ?
Si3 C36 C37 C38 176.22(14) . . . . ?
C36 C37 C38 C39 0.6(3) . . . . ?
C37 C38 C39 C40 -1.9(3) . . . . ?
C38 C39 C40 C41 0.8(3) . . . . ?
C39 C40 C41 C36 1.7(3) . . . . ?
C37 C36 C41 C40 -3.0(2) . . . . ?
Si3 C36 C41 C40 -177.47(13) . . . . ?
C42 Si4 C43 C48 -12.00(16) . . . . ?
C49 Si4 C43 C48 -126.62(14) . . . . ?
C2 Si4 C43 C48 111.93(14) . . . . ?
C42 Si4 C43 C44 161.65(13) . . . . ?
C49 Si4 C43 C44 47.04(15) . . . . ?
C2 Si4 C43 C44 -74.41(15) . . . . ?
C48 C43 C44 C45 -2.2(2) . . . . ?
Si4 C43 C44 C45 -176.05(13) . . . . ?
C43 C44 C45 C46 2.0(3) . . . . ?
C44 C45 C46 C47 -0.4(3) . . . . ?
C45 C46 C47 C48 -1.1(3) . . . . ?
C46 C47 C48 C43 0.9(3) . . . . ?
C44 C43 C48 C47 0.7(2) . . . . ?
Si4 C43 C48 C47 174.67(13) . . . . ?
C42 Si4 C49 C54 167.79(13) . . . . ?
C43 Si4 C49 C54 -77.33(15) . . . . ?
C2 Si4 C49 C54 41.62(16) . . . . ?
C42 Si4 C49 C50 -19.10(15) . . . . ?
C43 Si4 C49 C50 95.78(14) . . . . ?
C2 Si4 C49 C50 -145.28(12) . . . . ?
C54 C49 C50 C51 -0.2(2) . . . . ?
Si4 C49 C50 C51 -173.79(13) . . . . ?
C49 C50 C51 C52 -0.1(3) . . . . ?
C50 C51 C52 C53 0.0(3) . . . . ?
C51 C52 C53 C54 0.4(3) . . . . ?
C52 C53 C54 C49 -0.8(3) . . . . ?
C50 C49 C54 C53 0.7(2) . . . . ?
Si4 C49 C54 C53 173.92(13) . . . . ?
C60 C55 C56 C57 0.5(3) . . . . ?
C55 C56 C57 C58 -0.3(3) . . . . ?
C56 C57 C58 C59 -0.5(3) . . . . ?
C57 C58 C59 C60 1.2(3) . . . . ?
C56 C55 C60 C59 0.2(3) . . . . ?
C58 C59 C60 C55 -1.1(3) . . . . ?
C66 C61 C62 C63 -0.3(3) . . . . ?
C61 C62 C63 C64 -0.6(3) . . . . ?
C62 C63 C64 C65 1.0(3) . . . . ?
C63 C64 C65 C66 -0.5(3) . . . . ?
C62 C61 C66 C65 0.8(3) . . . . ?
C64 C65 C66 C61 -0.4(3) . . . . ?
C69 C67 C68 C69 -2.7(9) 3_566 . . . ?
C67 C68 C69 C67 2.6(8) . . . 3_566 ?
